data_7128929
loop_
_publ_author_name
'Rivada Wheelaghan, Orestes'
'Deolka, Shubham'
'Govindarajan, Ramadoss'
'Khaskin, Eugene'
'Fayzullin, Robert R.'
'Pal, Shrinwantu'
'Khusnutdinova, Julia R.'

_publ_section_title
;
 Construction of modular Pd/Cu multimetallic chains via ligand- and
 anion-controlled metal-metal interactions
;
_journal_name_full 'Chemical Communications'
_journal_paper_doi 10.1039/D1CC04212B
_journal_year 2021
_chemical_formula_moiety 'C86 H78 N8 O6 P2 Pd4, 1.1(C7 H8)'
_chemical_formula_sum 'C93.7 H86.8 N8 O6 P2 Pd4'
_chemical_formula_weight 1908.45
_space_group_crystal_system monoclinic
_space_group_IT_number 14
_space_group_name_Hall '-P 2yn'
_space_group_name_H-M_alt 'P 1 21/n 1'
_atom_sites_solution_hydrogens geom
_audit_creation_method SHELXL-2018/3
_audit_update_record
;
2021-05-14 deposited with the CCDC.	2021-09-02 downloaded from the CCDC.
;
_cell_angle_alpha 90
_cell_angle_beta 99.1506(17)
_cell_angle_gamma 90
_cell_formula_units_Z 4
_cell_length_a 18.3023(3)
_cell_length_b 24.7637(3)
_cell_length_c 21.0668(4)
_cell_measurement_reflns_used 13325
_cell_measurement_temperature 95(2)
_cell_measurement_theta_max 68.0020
_cell_measurement_theta_min 3.0410
_cell_volume 9426.6(3)
_computing_cell_refinement 'CrysAlisPro 1.171.40.71a (Rigaku OD, 2020)'
_computing_data_collection 'CrysAlisPro 1.171.40.71a (Rigaku OD, 2020)'
_computing_data_reduction 'CrysAlisPro 1.171.40.71a (Rigaku OD, 2020)'
_computing_molecular_graphics
;
WinGX (Farrugia, 2012); ORTEP-3 (Farrugia, 2012);
PLATON (Spek, 2009); Olex2 (Dolomanov et al., 2009)
;
_computing_publication_material
;
WinGX (Farrugia, 2012); PLATON (Spek, 2009);
Olex2 (Dolomanov et al., 2009); enCIFer (Allen, 2004)
;
_computing_structure_refinement 'SHELXL-2018/3 (Sheldrick, 2015)'
_computing_structure_solution 'SHELXT-2018/2 (Sheldrick, 2015)'
_diffrn_ambient_temperature 95(2)
_diffrn_measured_fraction_theta_full 0.988
_diffrn_measured_fraction_theta_max 0.985
_diffrn_measurement_device_type 'Rigaku XtaLAB Pro: Kappa dual offset/far'
_diffrn_measurement_method '\w scans'
_diffrn_radiation_probe x-ray
_diffrn_radiation_type CuK\a
_diffrn_radiation_wavelength 1.54184
_diffrn_reflns_av_R_equivalents 0.0848
_diffrn_reflns_av_unetI/netI 0.0647
_diffrn_reflns_Laue_measured_fraction_full 0.988
_diffrn_reflns_Laue_measured_fraction_max 0.985
_diffrn_reflns_limit_h_max 22
_diffrn_reflns_limit_h_min -20
_diffrn_reflns_limit_k_max 29
_diffrn_reflns_limit_k_min -29
_diffrn_reflns_limit_l_max 21
_diffrn_reflns_limit_l_min -25
_diffrn_reflns_number 79378
_diffrn_reflns_point_group_measured_fraction_full 0.988
_diffrn_reflns_point_group_measured_fraction_max 0.985
_diffrn_reflns_theta_full 67.684
_diffrn_reflns_theta_max 68.446
_diffrn_reflns_theta_min 2.774
_diffrn_source 'microfocus sealed X-ray tube'
_exptl_absorpt_coefficient_mu 6.800
_exptl_absorpt_correction_T_max 1.000
_exptl_absorpt_correction_T_min 0.816
_exptl_absorpt_correction_type gaussian
_exptl_absorpt_process_details
;
CrysAlisPro 1.171.40.71a (Rigaku Oxford Diffraction, 2020).
Numerical absorption correction based on gaussian integration over
a multifaceted crystal model. Empirical absorption correction using
spherical harmonics, frame scaling and detector area scaling,
implemented in SCALE3 ABSPACK scaling algorithm.
;
_exptl_crystal_colour yellow
_exptl_crystal_density_diffrn 1.345
_exptl_crystal_description plate
_exptl_crystal_F_000 3868
_exptl_crystal_recrystallization_method 'vapor diffusion in a toluene/cyclohexane system at r.t.'
_exptl_crystal_size_max 0.055
_exptl_crystal_size_mid 0.032
_exptl_crystal_size_min 0.009
_refine_diff_density_max 1.897
_refine_diff_density_min -1.891
_refine_diff_density_rms 0.138
_refine_ls_extinction_method none
_refine_ls_goodness_of_fit_ref 0.987
_refine_ls_hydrogen_treatment constr
_refine_ls_matrix_type full
_refine_ls_number_parameters 1220
_refine_ls_number_reflns 17050
_refine_ls_number_restraints 1159
_refine_ls_restrained_S_all 0.961
_refine_ls_R_factor_all 0.0935
_refine_ls_R_factor_gt 0.0646
_refine_ls_shift/su_max 0.002
_refine_ls_shift/su_mean 0.000
_refine_ls_structure_factor_coef Fsqd
_refine_ls_weighting_details 'w=1/[\s^2^(Fo^2^)+(0.1326P)^2^] where P=(Fo^2^+2Fc^2^)/3'
_refine_ls_weighting_scheme calc
_refine_ls_wR_factor_gt 0.1714
_refine_ls_wR_factor_ref 0.1932
_reflns_Friedel_coverage 0.000
_reflns_number_gt 11707
_reflns_number_total 17050
_reflns_threshold_expression 'I > 2\s(I)'
_cod_data_source_file d1cc04212b2.cif
_cod_data_source_block jk850_sq
_cod_original_sg_symbol_H-M 'P 21/n'
_cod_original_formula_sum 'C93.70 H86.80 N8 O6 P2 Pd4'
_cod_database_code 7128929
_shelx_shelxl_version_number 2018/3
_shelx_space_group_comment
;
The symmetry employed for this shelxl refinement is uniquely defined
by the following loop, which should always be used as a source of
symmetry information in preference to the above space-group names.
They are only intended as comments.
;
_shelx_estimated_absorpt_t_min 0.706
_shelx_estimated_absorpt_t_max 0.941

loop_
_space_group_symop_operation_xyz
'x, y, z'
'-x+1/2, y+1/2, -z+1/2'
'-x, -y, -z'
'x-1/2, -y-1/2, z-1/2'

loop_
_atom_site_label
_atom_site_type_symbol
_atom_site_fract_x
_atom_site_fract_y
_atom_site_fract_z
_atom_site_U_iso_or_equiv
_atom_site_adp_type
_atom_site_occupancy
_atom_site_site_symmetry_order
_atom_site_calc_flag
_atom_site_refinement_flags_posn
_atom_site_refinement_flags_adp
_atom_site_refinement_flags_occupancy
_atom_site_disorder_assembly
_atom_site_disorder_group
Pd1 Pd 0.39559(2) 0.54090(2) 0.71409(2) 0.04218(14) Uani 1 1 d . . . . .
Pd2 Pd 0.31600(3) 0.45577(2) 0.64359(2) 0.04507(14) Uani 1 1 d . . . . .
Pd3 Pd 0.57111(3) 0.76624(2) 0.89662(2) 0.05049(15) Uani 1 1 d D . . . .
Pd4 Pd 0.16133(4) 0.29298(2) 0.32789(3) 0.0734(2) Uani 1 1 d D . . . .
N40 N 0.1627(8) 0.2756(5) 0.2294(3) 0.079(3) Uani 0.80(2) 1 d D U P A 1
C401 C 0.1382(8) 0.3063(5) 0.1803(4) 0.080(3) Uani 0.80(2) 1 d D U P A 1
H401 H 0.117540 0.340482 0.187542 0.096 Uiso 0.80(2) 1 calc R U P A 1
C402 C 0.1415(8) 0.2896(6) 0.1159(5) 0.089(3) Uani 0.80(2) 1 d D U P A 1
H402 H 0.123824 0.312169 0.080221 0.107 Uiso 0.80(2) 1 calc R U P A 1
C403 C 0.1713(9) 0.2398(6) 0.1077(6) 0.095(3) Uani 0.80(2) 1 d D U P A 1
H403 H 0.171398 0.226758 0.065272 0.114 Uiso 0.80(2) 1 calc R U P A 1
C404 C 0.2014(8) 0.2076(5) 0.1596(5) 0.090(3) Uani 0.80(2) 1 d D U P A 1
C405 C 0.2321(9) 0.1560(6) 0.1534(7) 0.096(3) Uani 0.80(2) 1 d D U P A 1
H405 H 0.233688 0.141496 0.111888 0.115 Uiso 0.80(2) 1 calc R U P A 1
C406 C 0.2592(7) 0.1272(5) 0.2060(7) 0.093(3) Uani 0.80(2) 1 d D U P A 1
H406 H 0.282887 0.093711 0.201084 0.111 Uiso 0.80(2) 1 calc R U P A 1
C407 C 0.2531(8) 0.1461(5) 0.2705(6) 0.087(3) Uani 0.80(2) 1 d D U P A 1
C408 C 0.2772(8) 0.1169(5) 0.3239(7) 0.093(3) Uani 0.80(2) 1 d D U P A 1
H408 H 0.299470 0.082569 0.320461 0.111 Uiso 0.80(2) 1 calc R U P A 1
C409 C 0.2690(8) 0.1374(4) 0.3841(7) 0.088(3) Uani 0.80(2) 1 d D U P A 1
H409 H 0.287419 0.117030 0.421463 0.106 Uiso 0.80(2) 1 calc R U P A 1
C410 C 0.2342(9) 0.1874(4) 0.3912(6) 0.083(3) Uani 0.80(2) 1 d D U P A 1
H410 H 0.227498 0.199218 0.432752 0.100 Uiso 0.80(2) 1 calc R U P A 1
C411 C 0.2101(13) 0.2188(5) 0.3390(5) 0.079(3) Uani 0.80(2) 1 d D U P A 1
C412 C 0.2194(8) 0.1970(4) 0.2777(5) 0.079(2) Uani 0.80(2) 1 d D U P A 1
C413 C 0.1947(8) 0.2263(5) 0.2218(5) 0.083(2) Uani 0.80(2) 1 d D U P A 1
N50 N 0.145(4) 0.2829(16) 0.2266(4) 0.084(5) Uani 0.20(2) 1 d D U P A 2
C501 C 0.114(3) 0.3166(15) 0.1827(7) 0.084(5) Uani 0.20(2) 1 d D U P A 2
H501 H 0.092672 0.349072 0.195722 0.100 Uiso 0.20(2) 1 calc R U P A 2
C502 C 0.111(3) 0.3061(15) 0.1158(8) 0.087(5) Uani 0.20(2) 1 d D U P A 2
H502 H 0.087179 0.330524 0.084188 0.104 Uiso 0.20(2) 1 calc R U P A 2
C503 C 0.143(3) 0.2592(17) 0.0988(9) 0.091(5) Uani 0.20(2) 1 d D U P A 2
H503 H 0.140704 0.250981 0.054480 0.109 Uiso 0.20(2) 1 calc R U P A 2
C504 C 0.178(2) 0.2234(13) 0.1448(10) 0.090(4) Uani 0.20(2) 1 d D U P A 2
C505 C 0.213(3) 0.1752(16) 0.1305(15) 0.096(5) Uani 0.20(2) 1 d D U P A 2
H505 H 0.213289 0.165323 0.086926 0.115 Uiso 0.20(2) 1 calc R U P A 2
C506 C 0.247(3) 0.1432(15) 0.1777(18) 0.093(5) Uani 0.20(2) 1 d D U P A 2
H506 H 0.270857 0.111380 0.166774 0.112 Uiso 0.20(2) 1 calc R U P A 2
C507 C 0.247(2) 0.1557(11) 0.2454(16) 0.089(4) Uani 0.20(2) 1 d D U P A 2
C508 C 0.279(3) 0.1237(13) 0.294(2) 0.091(5) Uani 0.20(2) 1 d D U P A 2
H508 H 0.301791 0.090705 0.284264 0.109 Uiso 0.20(2) 1 calc R U P A 2
C509 C 0.280(3) 0.1390(14) 0.3576(18) 0.088(5) Uani 0.20(2) 1 d D U P A 2
H509 H 0.302986 0.116319 0.391151 0.106 Uiso 0.20(2) 1 calc R U P A 2
C510 C 0.246(4) 0.1874(17) 0.3732(13) 0.082(5) Uani 0.20(2) 1 d D U P A 2
H510 H 0.244946 0.196214 0.416917 0.099 Uiso 0.20(2) 1 calc R U P A 2
C511 C 0.215(5) 0.222(2) 0.3259(10) 0.081(5) Uani 0.20(2) 1 d D U P A 2
C512 C 0.212(3) 0.2042(13) 0.2607(11) 0.082(4) Uani 0.20(2) 1 d D U P A 2
C513 C 0.178(3) 0.2366(13) 0.2101(8) 0.085(4) Uani 0.20(2) 1 d D U P A 2
P1 P 0.51602(10) 0.70758(6) 0.82149(9) 0.0512(4) Uani 1 1 d . . . . .
P2 P 0.16219(12) 0.31201(8) 0.43406(11) 0.0699(6) Uani 1 1 d . . . . .
O1 O 0.2302(2) 0.51145(16) 0.6575(2) 0.0499(10) Uani 1 1 d . . . . .
O2 O 0.4269(2) 0.54897(16) 0.6209(2) 0.0480(10) Uani 1 1 d . . . . .
O31 O 0.6588(3) 0.71056(18) 0.9204(2) 0.0538(11) Uani 1 1 d . . . . .
O32 O 0.6307(3) 0.7017(2) 1.0178(3) 0.0713(14) Uani 1 1 d . . . . .
O41 O 0.1134(4) 0.3690(2) 0.3041(3) 0.0859(18) Uani 1 1 d . . . . .
O42 O 0.0024(4) 0.3377(3) 0.2756(4) 0.110(2) Uani 1 1 d . . . . .
N11 N 0.3736(3) 0.6611(2) 0.7171(3) 0.0552(14) Uani 1 1 d . . . . .
N12 N 0.3010(3) 0.58557(19) 0.6898(3) 0.0473(12) Uani 1 1 d . . . . .
N21 N 0.2513(3) 0.4405(2) 0.5036(3) 0.0570(14) Uani 1 1 d . . . . .
N22 N 0.3406(3) 0.4933(2) 0.5629(2) 0.0476(12) Uani 1 1 d . . . . .
C11 C 0.4581(4) 0.7346(3) 0.7473(4) 0.065(2) Uani 1 1 d . . . . .
H11A H 0.455376 0.774312 0.751805 0.078 Uiso 1 1 calc R U . . .
H11B H 0.484393 0.727282 0.710607 0.078 Uiso 1 1 calc R U . . .
C12 C 0.3795(4) 0.7134(3) 0.7298(4) 0.063(2) Uani 1 1 d . . . . .
C13 C 0.3184(5) 0.7482(3) 0.7241(5) 0.092(3) Uani 1 1 d . . . . .
H13 H 0.325226 0.785918 0.730817 0.111 Uiso 1 1 calc R U . . .
C14 C 0.2496(5) 0.7272(3) 0.7091(6) 0.095(3) Uani 1 1 d . . . . .
H14 H 0.207411 0.749940 0.706695 0.114 Uiso 1 1 calc R U . . .
C15 C 0.2408(4) 0.6719(3) 0.6970(4) 0.072(2) Uani 1 1 d . . . . .
C16 C 0.1699(4) 0.6458(3) 0.6810(5) 0.075(2) Uani 1 1 d . . . . .
H16 H 0.125246 0.665654 0.679019 0.090 Uiso 1 1 calc R U . . .
C17 C 0.1689(4) 0.5928(3) 0.6691(4) 0.066(2) Uani 1 1 d . . . . .
H17 H 0.122427 0.575340 0.658273 0.079 Uiso 1 1 calc R U . . .
C18 C 0.2354(4) 0.5610(2) 0.6719(3) 0.0501(15) Uani 1 1 d . . . . .
C19 C 0.3050(4) 0.6408(3) 0.7017(3) 0.0569(17) Uani 1 1 d . . . . .
C21 C 0.1513(4) 0.3855(3) 0.4510(4) 0.069(2) Uani 1 1 d . . . . .
H21A H 0.109000 0.399417 0.420119 0.083 Uiso 1 1 calc R U . . .
H21B H 0.137942 0.388932 0.494534 0.083 Uiso 1 1 calc R U . . .
C22 C 0.2175(4) 0.4218(3) 0.4476(4) 0.0620(19) Uani 1 1 d . . . . .
C23 C 0.2369(5) 0.4372(3) 0.3880(4) 0.078(2) Uani 1 1 d . . . . .
H23 H 0.210530 0.423415 0.348854 0.094 Uiso 1 1 calc R U . . .
C24 C 0.2946(5) 0.4724(4) 0.3875(4) 0.078(2) Uani 1 1 d . . . . .
H24 H 0.310309 0.482076 0.348129 0.094 Uiso 1 1 calc R U . . .
C25 C 0.3305(5) 0.4941(3) 0.4463(3) 0.0637(19) Uani 1 1 d . . . . .
C26 C 0.3883(4) 0.5329(3) 0.4518(4) 0.0649(19) Uani 1 1 d . . . . .
H26 H 0.404931 0.546277 0.414361 0.078 Uiso 1 1 calc R U . . .
C27 C 0.4195(4) 0.5505(3) 0.5100(3) 0.0571(17) Uani 1 1 d . . . . .
H27 H 0.458175 0.576475 0.513404 0.069 Uiso 1 1 calc R U . . .
C28 C 0.3955(4) 0.5310(2) 0.5668(3) 0.0485(15) Uani 1 1 d . . . . .
C29 C 0.3078(4) 0.4755(3) 0.5033(3) 0.0563(17) Uani 1 1 d . . . . .
C31 C 0.6656(4) 0.6901(3) 0.9747(4) 0.0595(18) Uani 1 1 d . . . . .
C32 C 0.7239(6) 0.6450(5) 0.9845(6) 0.108(4) Uani 1 1 d . . . . .
H32A H 0.740122 0.636800 0.943413 0.161 Uiso 1 1 calc R U . . .
H32B H 0.702381 0.612566 1.000740 0.161 Uiso 1 1 calc R U . . .
H32C H 0.766474 0.656869 1.015634 0.161 Uiso 1 1 calc R U . . .
C41 C 0.0512(6) 0.3719(4) 0.2901(5) 0.081(3) Uani 1 1 d . . . . .
C42 C 0.0227(7) 0.4322(6) 0.2748(7) 0.127(4) Uani 1 1 d . . . . .
H42A H 0.016682 0.450406 0.314967 0.190 Uiso 1 1 calc R U . . .
H42B H -0.024907 0.431312 0.246019 0.190 Uiso 1 1 calc R U . . .
H42C H 0.058948 0.451892 0.254073 0.190 Uiso 1 1 calc R U . . .
C51 C 0.5897(4) 0.6714(3) 0.7885(4) 0.0597(18) Uani 1 1 d . . . . .
H51 H 0.622493 0.654340 0.825648 0.072 Uiso 1 1 calc R U . . .
C52 C 0.6380(5) 0.7118(4) 0.7570(4) 0.073(2) Uani 1 1 d . . . . .
H52A H 0.678144 0.692254 0.741387 0.109 Uiso 1 1 calc R U . . .
H52B H 0.658956 0.738719 0.788901 0.109 Uiso 1 1 calc R U . . .
H52C H 0.607316 0.729972 0.720913 0.109 Uiso 1 1 calc R U . . .
C53 C 0.5601(4) 0.6255(3) 0.7419(5) 0.075(2) Uani 1 1 d . . . . .
H53A H 0.521401 0.639761 0.708562 0.113 Uiso 1 1 calc R U . . .
H53B H 0.539338 0.596858 0.765727 0.113 Uiso 1 1 calc R U . . .
H53C H 0.600594 0.610897 0.721865 0.113 Uiso 1 1 calc R U . . .
C61 C 0.4607(4) 0.6551(3) 0.8545(3) 0.0572(17) Uani 1 1 d . . . . .
H61 H 0.440045 0.630362 0.818500 0.069 Uiso 1 1 calc R U . . .
C62 C 0.3961(5) 0.6801(3) 0.8815(4) 0.076(2) Uani 1 1 d . . . . .
H62A H 0.414560 0.708448 0.912403 0.114 Uiso 1 1 calc R U . . .
H62B H 0.371118 0.652201 0.903106 0.114 Uiso 1 1 calc R U . . .
H62C H 0.361005 0.695832 0.846347 0.114 Uiso 1 1 calc R U . . .
C63 C 0.5092(5) 0.6220(3) 0.9049(4) 0.072(2) Uani 1 1 d . . . . .
H63A H 0.549719 0.605923 0.886032 0.108 Uiso 1 1 calc R U . . .
H63B H 0.479598 0.593284 0.920305 0.108 Uiso 1 1 calc R U . . .
H63C H 0.529568 0.645352 0.940900 0.108 Uiso 1 1 calc R U . . .
C71 C 0.2422(7) 0.2913(4) 0.4933(5) 0.106(4) Uani 1 1 d . . . . .
H71 H 0.239584 0.251086 0.496764 0.127 Uiso 1 1 calc R U . . .
C72 C 0.2412(6) 0.3136(3) 0.5609(5) 0.098(3) Uani 1 1 d . . . . .
H72A H 0.239227 0.353176 0.559152 0.147 Uiso 1 1 calc R U . . .
H72B H 0.286206 0.302244 0.589363 0.147 Uiso 1 1 calc R U . . .
H72C H 0.197701 0.299848 0.577340 0.147 Uiso 1 1 calc R U . . .
C73 C 0.3154(6) 0.3042(4) 0.4701(6) 0.117(4) Uani 1 1 d . . . . .
H73A H 0.315440 0.288183 0.427631 0.176 Uiso 1 1 calc R U . . .
H73B H 0.356592 0.289338 0.500569 0.176 Uiso 1 1 calc R U . . .
H73C H 0.321182 0.343479 0.467430 0.176 Uiso 1 1 calc R U . . .
C81 C 0.0806(5) 0.2833(3) 0.4642(4) 0.071(2) Uani 1 1 d . . . . .
H81 H 0.087071 0.289339 0.511654 0.085 Uiso 1 1 calc R U . . .
C82 C 0.0744(5) 0.2225(3) 0.4517(4) 0.078(2) Uani 1 1 d . . . . .
H82A H 0.064395 0.215848 0.405232 0.117 Uiso 1 1 calc R U . . .
H82B H 0.033929 0.207729 0.471710 0.117 Uiso 1 1 calc R U . . .
H82C H 0.120962 0.204892 0.470062 0.117 Uiso 1 1 calc R U . . .
C83 C 0.0072(5) 0.3118(3) 0.4328(4) 0.072(2) Uani 1 1 d . . . . .
H83A H 0.008952 0.349958 0.445057 0.108 Uiso 1 1 calc R U . . .
H83B H -0.034965 0.294340 0.447790 0.108 Uiso 1 1 calc R U . . .
H83C H 0.001846 0.308738 0.385888 0.108 Uiso 1 1 calc R U . . .
N10 N 0.4839(3) 0.49153(19) 0.7451(3) 0.0471(12) Uani 1 1 d . . . . .
C101 C 0.5331(4) 0.4719(3) 0.7115(4) 0.0580(18) Uani 1 1 d . . . . .
H101 H 0.533363 0.484720 0.669066 0.070 Uiso 1 1 calc R U . . .
C102 C 0.5846(4) 0.4330(3) 0.7370(4) 0.069(2) Uani 1 1 d . . . . .
H102 H 0.619294 0.419543 0.711804 0.082 Uiso 1 1 calc R U . . .
C103 C 0.5851(4) 0.4142(3) 0.7973(4) 0.072(2) Uani 1 1 d . . . . .
H103 H 0.619879 0.387392 0.814511 0.087 Uiso 1 1 calc R U . . .
C104 C 0.5345(4) 0.4344(3) 0.8342(4) 0.066(2) Uani 1 1 d . . . . .
C105 C 0.5278(5) 0.4191(3) 0.8999(4) 0.079(3) Uani 1 1 d . . . . .
H105 H 0.560803 0.392902 0.921165 0.095 Uiso 1 1 calc R U . . .
C106 C 0.4766(6) 0.4408(3) 0.9314(4) 0.077(3) Uani 1 1 d . . . . .
H106 H 0.475914 0.430512 0.974700 0.092 Uiso 1 1 calc R U . . .
C107 C 0.4231(5) 0.4789(3) 0.9017(4) 0.065(2) Uani 1 1 d . . . . .
C108 C 0.3695(6) 0.5009(3) 0.9312(4) 0.080(3) Uani 1 1 d . . . . .
H108 H 0.366968 0.491847 0.974660 0.095 Uiso 1 1 calc R U . . .
C109 C 0.3184(6) 0.5365(3) 0.8988(4) 0.076(2) Uani 1 1 d . . . . .
H109 H 0.280560 0.550867 0.919852 0.092 Uiso 1 1 calc R U . . .
C110 C 0.3218(5) 0.5516(3) 0.8346(4) 0.0644(19) Uani 1 1 d . . . . .
H110 H 0.286184 0.576013 0.812940 0.077 Uiso 1 1 calc R U . . .
C111 C 0.3762(4) 0.5313(2) 0.8034(3) 0.0495(15) Uani 1 1 d . . . . .
C112 C 0.4271(4) 0.4946(3) 0.8379(3) 0.0565(17) Uani 1 1 d . . . . .
C113 C 0.4831(4) 0.4735(2) 0.8064(3) 0.0534(17) Uani 1 1 d . . . . .
N20 N 0.3068(3) 0.4163(2) 0.7271(3) 0.0475(12) Uani 1 1 d . . . . .
C201 C 0.2643(4) 0.4280(3) 0.7703(3) 0.0563(17) Uani 1 1 d . . . . .
H201 H 0.228230 0.455586 0.760609 0.068 Uiso 1 1 calc R U . . .
C202 C 0.2697(5) 0.4021(3) 0.8291(4) 0.0648(19) Uani 1 1 d . . . . .
H202 H 0.237593 0.411509 0.858570 0.078 Uiso 1 1 calc R U . . .
C203 C 0.3228(5) 0.3620(3) 0.8442(4) 0.066(2) Uani 1 1 d . . . . .
H203 H 0.327680 0.343985 0.884432 0.079 Uiso 1 1 calc R U . . .
C204 C 0.3687(4) 0.3486(3) 0.7998(3) 0.0547(17) Uani 1 1 d . . . . .
C205 C 0.4244(5) 0.3075(3) 0.8083(4) 0.068(2) Uani 1 1 d . . . . .
H205 H 0.432155 0.287357 0.847202 0.081 Uiso 1 1 calc R U . . .
C206 C 0.4657(5) 0.2965(3) 0.7629(4) 0.070(2) Uani 1 1 d . . . . .
H206 H 0.501837 0.268736 0.770511 0.084 Uiso 1 1 calc R U . . .
C207 C 0.4575(4) 0.3254(3) 0.7030(4) 0.0604(18) Uani 1 1 d . . . . .
C208 C 0.4989(5) 0.3179(3) 0.6543(4) 0.069(2) Uani 1 1 d . . . . .
H208 H 0.535601 0.290417 0.659162 0.083 Uiso 1 1 calc R U . . .
C209 C 0.4890(4) 0.3484(3) 0.5993(4) 0.0624(18) Uani 1 1 d . . . . .
H209 H 0.518035 0.341505 0.566543 0.075 Uiso 1 1 calc R U . . .
C210 C 0.4359(4) 0.3901(3) 0.5913(3) 0.0566(17) Uani 1 1 d . . . . .
H210 H 0.430241 0.411788 0.553646 0.068 Uiso 1 1 calc R U . . .
C211 C 0.3919(4) 0.3997(2) 0.6375(3) 0.0505(16) Uani 1 1 d . . . . .
C212 C 0.4024(4) 0.3669(2) 0.6935(3) 0.0511(16) Uani 1 1 d . . . . .
C213 C 0.3589(4) 0.3770(2) 0.7413(3) 0.0527(17) Uani 1 1 d . . . . .
N30 N 0.6295(3) 0.8266(2) 0.9553(3) 0.0564(14) Uani 1 1 d D . . . .
C301 C 0.6939(4) 0.8231(3) 0.9924(3) 0.0620(19) Uani 1 1 d D . . . .
H301 H 0.717727 0.788992 0.998318 0.074 Uiso 1 1 calc R U . . .
C302 C 0.7290(5) 0.8691(3) 1.0240(4) 0.078(2) Uani 1 1 d D . . . .
H302 H 0.775194 0.866023 1.051606 0.094 Uiso 1 1 calc R U . . .
C303 C 0.6941(6) 0.9182(3) 1.0137(4) 0.091(3) Uani 1 1 d D . . . .
H303 H 0.717394 0.949639 1.033369 0.109 Uiso 1 1 calc R U . . .
C304 C 0.6253(5) 0.9229(3) 0.9748(4) 0.077(2) Uani 1 1 d D . . . .
C305 C 0.5839(7) 0.9712(3) 0.9642(5) 0.102(3) Uani 1 1 d D . . . .
H305 H 0.604782 1.004085 0.981813 0.122 Uiso 1 1 calc R U . . .
C306 C 0.5156(7) 0.9714(3) 0.9296(6) 0.109(4) Uani 1 1 d D . . . .
H306 H 0.489163 1.004530 0.923791 0.130 Uiso 1 1 calc R U . . .
C307 C 0.4806(5) 0.9225(3) 0.9008(5) 0.085(3) Uani 1 1 d D . . . .
C308 C 0.4098(6) 0.9213(4) 0.8701(6) 0.107(4) Uani 1 1 d D . . . .
H308 H 0.381556 0.953584 0.864063 0.129 Uiso 1 1 calc R U . . .
C309 C 0.3787(5) 0.8722(4) 0.8475(5) 0.104(3) Uani 1 1 d D . . . .
H309 H 0.327888 0.870715 0.828859 0.124 Uiso 1 1 calc R U . . .
C310 C 0.4217(4) 0.8246(3) 0.8519(5) 0.085(3) Uani 1 1 d D . . . .
H310 H 0.399966 0.791968 0.834172 0.102 Uiso 1 1 calc R U . . .
C311 C 0.4935(4) 0.8245(2) 0.8808(4) 0.0633(19) Uani 1 1 d D . . . .
C312 C 0.5231(4) 0.8745(3) 0.9079(4) 0.070(2) Uani 1 1 d D . . . .
C313 C 0.5935(4) 0.8751(2) 0.9458(3) 0.0637(19) Uani 1 1 d D . . . .
C11S C 0.9101(12) 0.5229(10) 0.9584(12) 0.200(9) Uani 0.6 1 d D U P . .
H11C H 0.901777 0.509014 1.000171 0.300 Uiso 0.6 1 calc R U P . .
H11D H 0.933251 0.558624 0.964009 0.300 Uiso 0.6 1 calc R U P . .
H11E H 0.942832 0.498178 0.939749 0.300 Uiso 0.6 1 calc R U P . .
C12S C 0.8417(9) 0.5270(5) 0.9167(8) 0.138(5) Uani 0.6 1 d D U P . .
C13S C 0.7773(7) 0.5094(5) 0.9365(7) 0.099(4) Uani 0.6 1 d D U P . .
H13S H 0.778619 0.495410 0.978679 0.119 Uiso 0.6 1 calc R U P . .
C14S C 0.7110(7) 0.5121(5) 0.8946(6) 0.090(3) Uani 0.6 1 d D U P . .
H14S H 0.667220 0.497441 0.906644 0.108 Uiso 0.6 1 calc R U P . .
C15S C 0.7089(9) 0.5364(5) 0.8352(7) 0.095(4) Uani 0.6 1 d D U P . .
H15S H 0.662574 0.541608 0.808310 0.114 Uiso 0.6 1 calc R U P . .
C16S C 0.7734(9) 0.5531(6) 0.8143(7) 0.115(4) Uani 0.6 1 d D U P . .
H16S H 0.772138 0.567217 0.772207 0.138 Uiso 0.6 1 calc R U P . .
C17S C 0.8397(9) 0.5488(7) 0.8561(8) 0.127(5) Uani 0.6 1 d D U P . .
H17S H 0.884206 0.560949 0.843015 0.152 Uiso 0.6 1 calc R U P . .
C21S C 0.5484(12) 0.6547(9) 0.5792(9) 0.128(6) Uani 0.5 1 d D U P . .
H21C H 0.530622 0.625318 0.603859 0.192 Uiso 0.5 1 calc R U P . .
H21D H 0.598597 0.664944 0.599045 0.192 Uiso 0.5 1 calc R U P . .
H21E H 0.549020 0.642674 0.534948 0.192 Uiso 0.5 1 calc R U P . .
C22S C 0.5006(8) 0.7000(7) 0.5787(5) 0.105(4) Uani 0.5 1 d D U P . .
C23S C 0.4264(8) 0.6914(6) 0.5808(6) 0.090(4) Uani 0.5 1 d D U P . .
H23S H 0.408138 0.655490 0.581527 0.108 Uiso 0.5 1 calc R U P . .
C24S C 0.3785(8) 0.7345(6) 0.5819(7) 0.097(4) Uani 0.5 1 d D U P . .
H24S H 0.327861 0.728429 0.584644 0.117 Uiso 0.5 1 calc R U P . .
C25S C 0.4054(10) 0.7868(6) 0.5790(9) 0.110(5) Uani 0.5 1 d D U P . .
H25S H 0.372408 0.816477 0.577745 0.133 Uiso 0.5 1 calc R U P . .
C26S C 0.4803(11) 0.7961(6) 0.5778(11) 0.131(6) Uani 0.5 1 d D U P . .
H26S H 0.499339 0.831840 0.579428 0.157 Uiso 0.5 1 calc R U P . .
C27S C 0.5262(10) 0.7522(6) 0.5743(9) 0.119(5) Uani 0.5 1 d D U P . .
H27S H 0.576150 0.757981 0.568828 0.143 Uiso 0.5 1 calc R U P . .

loop_
_atom_site_aniso_label
_atom_site_aniso_U_11
_atom_site_aniso_U_22
_atom_site_aniso_U_33
_atom_site_aniso_U_23
_atom_site_aniso_U_13
_atom_site_aniso_U_12
Pd1 0.0447(3) 0.0326(2) 0.0450(3) 0.00059(16) -0.00574(19) -0.00040(17)
Pd2 0.0491(3) 0.0332(2) 0.0480(3) 0.00225(17) -0.0075(2) -0.00282(17)
Pd3 0.0507(3) 0.0351(2) 0.0614(3) -0.00221(19) -0.0042(2) -0.00093(19)
Pd4 0.0709(4) 0.0628(3) 0.0816(4) -0.0120(3) -0.0029(3) -0.0200(3)
N40 0.069(7) 0.084(5) 0.085(5) -0.006(4) 0.017(4) -0.022(4)
C401 0.073(8) 0.082(6) 0.088(5) -0.003(4) 0.022(5) -0.021(5)
C402 0.079(7) 0.099(7) 0.093(5) -0.008(5) 0.027(5) -0.015(6)
C403 0.087(8) 0.106(7) 0.099(6) -0.009(5) 0.033(6) -0.010(6)
C404 0.076(6) 0.097(6) 0.104(5) -0.006(5) 0.035(5) -0.016(5)
C405 0.087(7) 0.100(6) 0.104(7) -0.014(6) 0.025(6) -0.008(5)
C406 0.072(6) 0.095(7) 0.115(7) -0.012(5) 0.029(6) -0.010(5)
C407 0.068(5) 0.084(5) 0.110(6) -0.014(5) 0.019(5) -0.010(4)
C408 0.079(6) 0.086(6) 0.113(7) -0.015(5) 0.017(6) -0.006(5)
C409 0.076(6) 0.076(5) 0.113(7) -0.011(5) 0.012(6) -0.003(5)
C410 0.079(7) 0.061(5) 0.107(6) -0.016(5) 0.007(6) -0.013(4)
C411 0.067(6) 0.066(5) 0.101(5) -0.014(5) 0.002(6) -0.015(5)
C412 0.059(5) 0.073(5) 0.106(5) -0.013(4) 0.014(5) -0.022(4)
C413 0.066(6) 0.081(5) 0.102(5) -0.010(4) 0.019(5) -0.021(4)
N50 0.074(10) 0.087(8) 0.091(8) -0.011(7) 0.016(8) -0.022(7)
C501 0.076(11) 0.089(9) 0.090(8) -0.007(7) 0.025(8) -0.021(8)
C502 0.082(12) 0.093(10) 0.090(8) -0.007(9) 0.026(9) -0.016(9)
C503 0.083(10) 0.097(9) 0.098(8) -0.010(8) 0.027(9) -0.012(8)
C504 0.079(8) 0.095(8) 0.100(6) -0.009(6) 0.027(7) -0.015(7)
C505 0.089(10) 0.098(9) 0.105(8) -0.011(8) 0.028(9) -0.009(8)
C506 0.081(9) 0.096(9) 0.107(8) -0.012(7) 0.027(8) -0.009(8)
C507 0.073(7) 0.089(7) 0.107(7) -0.016(6) 0.021(7) -0.015(6)
C508 0.078(9) 0.088(8) 0.109(8) -0.017(7) 0.023(9) -0.009(7)
C509 0.079(9) 0.077(8) 0.109(8) -0.021(8) 0.016(9) -0.007(8)
C510 0.072(10) 0.069(8) 0.106(8) -0.019(8) 0.013(9) -0.012(8)
C511 0.067(9) 0.072(8) 0.103(7) -0.017(7) 0.010(9) -0.018(8)
C512 0.065(8) 0.081(7) 0.102(7) -0.015(6) 0.016(7) -0.023(6)
C513 0.072(8) 0.088(7) 0.099(6) -0.011(6) 0.021(7) -0.023(6)
P1 0.0527(10) 0.0347(7) 0.0606(10) 0.0010(7) -0.0080(8) -0.0029(6)
P2 0.0758(13) 0.0484(10) 0.0750(13) -0.0054(9) -0.0200(10) -0.0105(9)
O1 0.043(2) 0.041(2) 0.061(3) 0.0009(19) -0.007(2) -0.0026(18)
O2 0.049(3) 0.043(2) 0.049(3) -0.0007(18) -0.001(2) -0.0046(18)
O31 0.053(3) 0.048(2) 0.058(3) 0.000(2) 0.000(2) 0.004(2)
O32 0.077(4) 0.064(3) 0.068(3) 0.011(3) -0.002(3) 0.004(3)
O41 0.108(5) 0.064(3) 0.079(4) -0.003(3) -0.006(4) -0.012(3)
O42 0.100(5) 0.107(6) 0.115(6) 0.000(4) -0.004(4) -0.017(4)
N11 0.053(3) 0.039(3) 0.066(4) 0.004(2) -0.013(3) -0.001(2)
N12 0.047(3) 0.036(2) 0.054(3) 0.000(2) -0.006(2) 0.002(2)
N21 0.067(4) 0.039(3) 0.060(3) -0.001(2) -0.009(3) -0.006(3)
N22 0.048(3) 0.038(3) 0.051(3) 0.000(2) -0.008(2) -0.003(2)
C11 0.062(5) 0.040(3) 0.084(5) 0.007(3) -0.016(4) -0.004(3)
C12 0.060(4) 0.035(3) 0.083(5) 0.003(3) -0.023(4) -0.003(3)
C13 0.074(6) 0.043(4) 0.143(9) -0.011(5) -0.033(6) 0.004(4)
C14 0.066(6) 0.053(5) 0.151(9) -0.011(5) -0.029(6) 0.017(4)
C15 0.057(4) 0.041(4) 0.107(6) -0.002(4) -0.023(4) 0.008(3)
C16 0.047(4) 0.049(4) 0.121(7) -0.006(4) -0.009(4) 0.009(3)
C17 0.052(4) 0.055(4) 0.085(5) -0.006(4) -0.011(4) -0.006(3)
C18 0.042(4) 0.042(3) 0.061(4) -0.002(3) -0.007(3) 0.006(3)
C19 0.060(4) 0.039(3) 0.066(4) -0.004(3) -0.010(3) 0.000(3)
C21 0.078(5) 0.047(4) 0.072(5) 0.000(3) -0.018(4) -0.017(4)
C22 0.069(5) 0.048(4) 0.063(5) -0.005(3) -0.008(4) -0.011(3)
C23 0.097(7) 0.069(5) 0.061(5) -0.010(4) -0.010(4) -0.021(5)
C24 0.099(7) 0.075(5) 0.058(5) -0.008(4) 0.001(4) -0.024(5)
C25 0.082(5) 0.053(4) 0.052(4) -0.005(3) -0.003(4) -0.006(4)
C26 0.071(5) 0.065(4) 0.056(4) 0.003(3) 0.004(4) -0.008(4)
C27 0.061(4) 0.048(4) 0.058(4) -0.003(3) -0.003(3) -0.006(3)
C28 0.054(4) 0.041(3) 0.049(4) 0.000(3) 0.004(3) 0.002(3)
C29 0.066(4) 0.039(3) 0.057(4) 0.001(3) -0.010(3) -0.003(3)
C31 0.063(5) 0.048(4) 0.068(5) 0.003(3) 0.009(4) 0.000(3)
C32 0.096(7) 0.099(7) 0.126(9) 0.039(7) 0.011(6) 0.034(6)
C41 0.086(7) 0.069(5) 0.087(6) -0.022(4) 0.007(5) -0.030(5)
C42 0.113(9) 0.125(10) 0.133(10) 0.001(8) -0.010(8) 0.004(8)
C51 0.056(4) 0.046(4) 0.072(5) -0.005(3) -0.002(4) -0.008(3)
C52 0.066(5) 0.082(5) 0.067(5) -0.014(4) 0.001(4) -0.018(4)
C53 0.057(5) 0.060(4) 0.108(7) -0.025(4) 0.012(4) -0.006(4)
C61 0.060(4) 0.044(3) 0.062(4) 0.000(3) -0.007(3) -0.007(3)
C62 0.072(5) 0.069(5) 0.086(6) -0.023(4) 0.008(4) -0.019(4)
C63 0.091(6) 0.057(4) 0.062(5) 0.007(3) -0.009(4) -0.023(4)
C71 0.120(9) 0.049(5) 0.122(8) -0.011(5) -0.059(7) 0.001(5)
C72 0.123(8) 0.050(4) 0.099(7) 0.002(4) -0.051(6) -0.005(5)
C73 0.091(8) 0.084(7) 0.153(11) -0.027(7) -0.053(7) 0.005(6)
C81 0.089(6) 0.054(4) 0.064(5) -0.004(3) -0.010(4) -0.013(4)
C82 0.100(7) 0.056(4) 0.072(5) 0.004(4) -0.009(5) -0.020(4)
C83 0.073(5) 0.060(4) 0.076(5) -0.007(4) -0.005(4) -0.009(4)
N10 0.047(3) 0.031(2) 0.057(3) 0.001(2) -0.012(2) -0.003(2)
C101 0.056(4) 0.041(3) 0.071(5) -0.005(3) -0.007(4) 0.002(3)
C102 0.058(5) 0.052(4) 0.090(6) -0.004(4) -0.005(4) 0.011(3)
C103 0.063(5) 0.041(4) 0.100(6) 0.005(4) -0.025(4) 0.015(3)
C104 0.068(5) 0.035(3) 0.082(5) 0.008(3) -0.030(4) -0.001(3)
C105 0.093(6) 0.048(4) 0.080(6) 0.019(4) -0.033(5) -0.012(4)
C106 0.107(7) 0.059(5) 0.055(5) 0.011(4) -0.015(5) -0.020(5)
C107 0.088(6) 0.049(4) 0.054(4) 0.006(3) -0.004(4) -0.012(4)
C108 0.128(8) 0.058(5) 0.052(5) 0.006(4) 0.011(5) -0.020(5)
C109 0.104(7) 0.061(5) 0.069(5) -0.007(4) 0.028(5) -0.017(4)
C110 0.074(5) 0.054(4) 0.066(5) -0.005(3) 0.012(4) -0.007(4)
C111 0.059(4) 0.037(3) 0.050(4) 0.002(3) 0.003(3) -0.006(3)
C112 0.069(5) 0.036(3) 0.058(4) -0.001(3) -0.008(3) -0.006(3)
C113 0.059(4) 0.036(3) 0.058(4) -0.001(3) -0.016(3) -0.009(3)
N20 0.047(3) 0.037(3) 0.054(3) 0.003(2) -0.005(3) -0.003(2)
C201 0.059(4) 0.043(3) 0.062(4) 0.004(3) -0.005(4) -0.007(3)
C202 0.073(5) 0.061(4) 0.058(4) 0.004(3) 0.002(4) -0.013(4)
C203 0.082(5) 0.054(4) 0.055(4) 0.014(3) -0.005(4) -0.019(4)
C204 0.057(4) 0.045(3) 0.055(4) 0.010(3) -0.010(3) -0.014(3)
C205 0.073(5) 0.042(4) 0.078(5) 0.018(3) -0.019(4) -0.007(3)
C206 0.073(5) 0.039(4) 0.091(6) 0.014(4) -0.009(5) 0.002(3)
C207 0.067(5) 0.038(3) 0.070(5) -0.001(3) -0.006(4) -0.002(3)
C208 0.072(5) 0.044(4) 0.086(6) -0.006(4) -0.004(4) 0.008(3)
C209 0.057(4) 0.052(4) 0.075(5) -0.010(3) 0.000(4) 0.009(3)
C210 0.060(4) 0.050(4) 0.054(4) -0.003(3) -0.008(3) 0.002(3)
C211 0.054(4) 0.037(3) 0.055(4) -0.007(3) -0.008(3) -0.005(3)
C212 0.054(4) 0.031(3) 0.063(4) 0.001(3) -0.009(3) -0.008(3)
C213 0.058(4) 0.040(3) 0.054(4) 0.003(3) -0.010(3) -0.011(3)
N30 0.068(4) 0.045(3) 0.053(3) -0.007(2) 0.000(3) -0.007(3)
C301 0.071(5) 0.059(4) 0.053(4) -0.017(3) 0.000(4) -0.016(4)
C302 0.090(6) 0.075(6) 0.065(5) -0.012(4) -0.004(4) -0.028(5)
C303 0.140(9) 0.060(5) 0.068(5) -0.014(4) 0.004(6) -0.044(6)
C304 0.118(7) 0.047(4) 0.064(5) -0.007(3) 0.005(5) -0.008(4)
C305 0.162(11) 0.046(4) 0.096(7) -0.009(4) 0.017(7) -0.005(6)
C306 0.163(11) 0.038(4) 0.121(9) 0.002(5) 0.012(8) 0.027(6)
C307 0.117(8) 0.050(4) 0.086(6) 0.001(4) 0.006(6) 0.020(5)
C308 0.135(10) 0.061(5) 0.119(8) -0.002(5) 0.000(7) 0.044(6)
C309 0.099(7) 0.077(6) 0.123(8) 0.001(6) -0.020(6) 0.037(5)
C310 0.074(6) 0.058(5) 0.117(7) -0.007(5) -0.006(5) 0.020(4)
C311 0.067(5) 0.040(3) 0.079(5) 0.000(3) -0.001(4) 0.015(3)
C312 0.090(6) 0.041(4) 0.078(5) -0.003(3) 0.008(5) 0.009(4)
C313 0.088(6) 0.044(4) 0.056(4) -0.006(3) 0.004(4) -0.012(4)
C11S 0.132(11) 0.195(19) 0.259(18) 0.029(17) -0.012(13) -0.003(15)
C12S 0.111(8) 0.126(11) 0.177(12) 0.016(10) 0.023(8) -0.006(9)
C13S 0.117(8) 0.062(8) 0.118(9) 0.003(7) 0.022(7) 0.006(7)
C14S 0.111(8) 0.050(6) 0.110(9) -0.019(6) 0.022(7) -0.005(7)
C15S 0.129(9) 0.043(6) 0.111(8) -0.014(6) 0.009(7) 0.008(7)
C16S 0.166(11) 0.054(7) 0.130(10) -0.014(7) 0.038(8) -0.022(9)
C17S 0.133(10) 0.078(9) 0.181(12) 0.007(9) 0.057(8) -0.022(9)
C21S 0.148(13) 0.126(11) 0.115(14) -0.024(12) 0.035(13) -0.021(10)
C22S 0.146(10) 0.116(8) 0.057(8) -0.032(8) 0.028(9) -0.023(7)
C23S 0.134(10) 0.078(7) 0.051(8) -0.017(7) -0.003(8) -0.018(7)
C24S 0.143(10) 0.089(8) 0.045(8) -0.006(7) -0.028(8) -0.002(7)
C25S 0.156(12) 0.089(8) 0.082(10) 0.022(9) 0.008(11) 0.014(9)
C26S 0.171(13) 0.116(9) 0.112(12) 0.027(11) 0.042(12) -0.006(9)
C27S 0.145(12) 0.126(9) 0.095(11) 0.019(11) 0.044(11) -0.013(8)

loop_
_atom_type_symbol
_atom_type_description
_atom_type_scat_dispersion_real
_atom_type_scat_dispersion_imag
_atom_type_scat_source
C C 0.0181 0.0091 'International Tables Vol C Tables 4.2.6.8 and 6.1.1.4'
H H 0.0000 0.0000 'International Tables Vol C Tables 4.2.6.8 and 6.1.1.4'
N N 0.0311 0.0180 'International Tables Vol C Tables 4.2.6.8 and 6.1.1.4'
O O 0.0492 0.0322 'International Tables Vol C Tables 4.2.6.8 and 6.1.1.4'
P P 0.2955 0.4335 'International Tables Vol C Tables 4.2.6.8 and 6.1.1.4'
Pd Pd 0.1215 3.9337 'International Tables Vol C Tables 4.2.6.8 and 6.1.1.4'

loop_
_geom_angle_atom_site_label_1
_geom_angle_atom_site_label_2
_geom_angle_atom_site_label_3
_geom_angle
_geom_angle_site_symmetry_1
_geom_angle_site_symmetry_3
_geom_angle_publ_flag
C111 Pd1 N10 82.9(3) . . ?
C111 Pd1 N12 91.7(3) . . ?
N10 Pd1 N12 173.6(2) . . ?
C111 Pd1 O2 174.7(2) . . ?
N10 Pd1 O2 92.0(2) . . ?
N12 Pd1 O2 93.44(19) . . ?
C111 Pd1 Pd2 104.59(18) . . ?
N10 Pd1 Pd2 92.13(13) . . ?
N12 Pd1 Pd2 85.85(14) . . ?
O2 Pd1 Pd2 77.28(11) . . ?
C211 Pd2 N20 82.8(3) . . ?
C211 Pd2 N22 90.8(3) . . ?
N20 Pd2 N22 172.1(2) . . ?
C211 Pd2 O1 174.3(2) . . ?
N20 Pd2 O1 91.60(19) . . ?
N22 Pd2 O1 94.83(19) . . ?
C211 Pd2 Pd1 104.28(17) . . ?
N20 Pd2 Pd1 90.60(14) . . ?
N22 Pd2 Pd1 86.30(14) . . ?
O1 Pd2 Pd1 77.15(11) . . ?
C311 Pd3 O31 174.0(2) . . ?
C311 Pd3 N30 82.4(2) . . ?
O31 Pd3 N30 91.7(2) . . ?
C311 Pd3 P1 96.9(2) . . ?
O31 Pd3 P1 89.08(13) . . ?
N30 Pd3 P1 171.26(17) . . ?
C511 Pd4 O41 164.0(14) . . ?
C411 Pd4 O41 172.6(4) . . ?
C511 Pd4 N50 82.5(5) . . ?
O41 Pd4 N50 83.0(6) . . ?
C411 Pd4 N40 81.7(3) . . ?
O41 Pd4 N40 91.0(3) . . ?
C511 Pd4 P2 105.8(6) . . ?
C411 Pd4 P2 98.0(3) . . ?
O41 Pd4 P2 89.20(18) . . ?
N50 Pd4 P2 170.7(11) . . ?
N40 Pd4 P2 178.9(4) . . ?
C401 N40 C413 121.7(8) . . ?
C401 N40 Pd4 126.9(7) . . ?
C413 N40 Pd4 111.4(6) . . ?
N40 C401 C402 121.6(9) . . ?
N40 C401 H401 119.2 . . ?
C402 C401 H401 119.2 . . ?
C403 C402 C401 117.2(10) . . ?
C403 C402 H402 121.4 . . ?
C401 C402 H402 121.4 . . ?
C402 C403 C404 122.1(9) . . ?
C402 C403 H403 118.9 . . ?
C404 C403 H403 118.9 . . ?
C403 C404 C405 124.0(9) . . ?
C403 C404 C413 117.2(9) . . ?
C405 C404 C413 118.6(9) . . ?
C406 C405 C404 120.2(10) . . ?
C406 C405 H405 119.9 . . ?
C404 C405 H405 119.9 . . ?
C405 C406 C407 121.7(10) . . ?
C405 C406 H406 119.1 . . ?
C407 C406 H406 119.1 . . ?
C408 C407 C412 118.4(9) . . ?
C408 C407 C406 122.7(9) . . ?
C412 C407 C406 118.8(9) . . ?
C407 C408 C409 119.6(9) . . ?
C407 C408 H408 120.2 . . ?
C409 C408 H408 120.2 . . ?
C408 C409 C410 122.0(10) . . ?
C408 C409 H409 119.0 . . ?
C410 C409 H409 119.0 . . ?
C411 C410 C409 120.7(9) . . ?
C411 C410 H410 119.7 . . ?
C409 C410 H410 119.7 . . ?
C410 C411 C412 116.3(7) . . ?
C410 C411 Pd4 133.4(7) . . ?
C412 C411 Pd4 110.4(6) . . ?
C413 C412 C407 117.3(8) . . ?
C413 C412 C411 119.7(7) . . ?
C407 C412 C411 123.0(8) . . ?
N40 C413 C412 116.8(7) . . ?
N40 C413 C404 120.0(8) . . ?
C412 C413 C404 123.2(8) . . ?
C501 N50 C513 121.0(11) . . ?
C501 N50 Pd4 127.9(10) . . ?
C513 N50 Pd4 110.8(8) . . ?
N50 C501 C502 121.9(12) . . ?
N50 C501 H501 119.1 . . ?
C502 C501 H501 119.1 . . ?
C503 C502 C501 117.5(13) . . ?
C503 C502 H502 121.3 . . ?
C501 C502 H502 121.3 . . ?
C502 C503 C504 121.7(12) . . ?
C502 C503 H503 119.1 . . ?
C504 C503 H503 119.1 . . ?
C503 C504 C505 124.5(12) . . ?
C503 C504 C513 117.4(11) . . ?
C505 C504 C513 118.1(12) . . ?
C506 C505 C504 120.8(13) . . ?
C506 C505 H505 119.6 . . ?
C504 C505 H505 119.6 . . ?
C505 C506 C507 122.0(13) . . ?
C505 C506 H506 119.0 . . ?
C507 C506 H506 119.0 . . ?
C508 C507 C512 118.9(11) . . ?
C508 C507 C506 123.1(12) . . ?
C512 C507 C506 118.0(12) . . ?
C507 C508 C509 120.1(12) . . ?
C507 C508 H508 120.0 . . ?
C509 C508 H508 120.0 . . ?
C508 C509 C510 121.3(13) . . ?
C508 C509 H509 119.3 . . ?
C510 C509 H509 119.3 . . ?
C511 C510 C509 120.3(13) . . ?
C511 C510 H510 119.8 . . ?
C509 C510 H510 119.8 . . ?
C510 C511 C512 117.4(11) . . ?
C510 C511 Pd4 132.4(11) . . ?
C512 C511 Pd4 109.9(8) . . ?
C513 C512 C507 118.2(10) . . ?
C513 C512 C511 120.0(9) . . ?
C507 C512 C511 121.7(10) . . ?
N50 C513 C512 116.7(9) . . ?
N50 C513 C504 120.5(10) . . ?
C512 C513 C504 122.8(10) . . ?
C51 P1 C61 106.0(3) . . ?
C51 P1 C11 102.2(4) . . ?
C61 P1 C11 107.1(3) . . ?
C51 P1 Pd3 107.7(2) . . ?
C61 P1 Pd3 113.5(2) . . ?
C11 P1 Pd3 119.1(2) . . ?
C71 P2 C81 105.0(5) . . ?
C71 P2 C21 103.9(4) . . ?
C81 P2 C21 101.0(4) . . ?
C71 P2 Pd4 119.2(4) . . ?
C81 P2 Pd4 112.1(3) . . ?
C21 P2 Pd4 113.8(3) . . ?
C18 O1 Pd2 128.9(4) . . ?
C28 O2 Pd1 129.8(4) . . ?
C31 O31 Pd3 116.5(5) . . ?
C41 O41 Pd4 118.8(7) . . ?
C12 N11 C19 117.2(6) . . ?
C18 N12 C19 120.9(5) . . ?
C18 N12 Pd1 120.5(4) . . ?
C19 N12 Pd1 117.9(4) . . ?
C22 N21 C29 118.0(6) . . ?
C28 N22 C29 119.1(6) . . ?
C28 N22 Pd2 121.1(4) . . ?
C29 N22 Pd2 119.4(4) . . ?
C12 C11 P1 118.0(5) . . ?
C12 C11 H11A 107.8 . . ?
P1 C11 H11A 107.8 . . ?
C12 C11 H11B 107.8 . . ?
P1 C11 H11B 107.8 . . ?
H11A C11 H11B 107.2 . . ?
N11 C12 C13 123.1(7) . . ?
N11 C12 C11 115.5(6) . . ?
C13 C12 C11 121.3(6) . . ?
C14 C13 C12 119.0(7) . . ?
C14 C13 H13 120.5 . . ?
C12 C13 H13 120.5 . . ?
C13 C14 C15 119.6(8) . . ?
C13 C14 H14 120.2 . . ?
C15 C14 H14 120.2 . . ?
C19 C15 C14 117.2(7) . . ?
C19 C15 C16 119.0(6) . . ?
C14 C15 C16 123.7(7) . . ?
C17 C16 C15 118.1(7) . . ?
C17 C16 H16 121.0 . . ?
C15 C16 H16 121.0 . . ?
C16 C17 C18 122.8(7) . . ?
C16 C17 H17 118.6 . . ?
C18 C17 H17 118.6 . . ?
O1 C18 N12 122.4(6) . . ?
O1 C18 C17 119.3(6) . . ?
N12 C18 C17 118.3(6) . . ?
N11 C19 N12 115.5(6) . . ?
N11 C19 C15 123.7(6) . . ?
N12 C19 C15 120.7(6) . . ?
C22 C21 P2 117.2(6) . . ?
C22 C21 H21A 108.0 . . ?
P2 C21 H21A 108.0 . . ?
C22 C21 H21B 108.0 . . ?
P2 C21 H21B 108.0 . . ?
H21A C21 H21B 107.3 . . ?
N21 C22 C23 123.3(7) . . ?
N21 C22 C21 115.3(7) . . ?
C23 C22 C21 121.2(7) . . ?
C24 C23 C22 118.8(7) . . ?
C24 C23 H23 120.6 . . ?
C22 C23 H23 120.6 . . ?
C23 C24 C25 119.2(8) . . ?
C23 C24 H24 120.4 . . ?
C25 C24 H24 120.4 . . ?
C29 C25 C24 117.6(7) . . ?
C29 C25 C26 117.9(6) . . ?
C24 C25 C26 124.5(8) . . ?
C27 C26 C25 120.0(7) . . ?
C27 C26 H26 120.0 . . ?
C25 C26 H26 120.0 . . ?
C26 C27 C28 121.0(7) . . ?
C26 C27 H27 119.5 . . ?
C28 C27 H27 119.5 . . ?
O2 C28 N22 121.2(6) . . ?
O2 C28 C27 118.6(6) . . ?
N22 C28 C27 120.2(6) . . ?
N21 C29 N22 115.2(6) . . ?
N21 C29 C25 123.0(6) . . ?
N22 C29 C25 121.8(6) . . ?
O32 C31 O31 126.9(7) . . ?
O32 C31 C32 120.3(8) . . ?
O31 C31 C32 112.7(8) . . ?
C31 C32 H32A 109.5 . . ?
C31 C32 H32B 109.5 . . ?
H32A C32 H32B 109.5 . . ?
C31 C32 H32C 109.5 . . ?
H32A C32 H32C 109.5 . . ?
H32B C32 H32C 109.5 . . ?
O41 C41 O42 132.8(11) . . ?
O41 C41 C42 113.2(8) . . ?
O42 C41 C42 113.1(10) . . ?
C41 C42 H42A 109.5 . . ?
C41 C42 H42B 109.5 . . ?
H42A C42 H42B 109.5 . . ?
C41 C42 H42C 109.5 . . ?
H42A C42 H42C 109.5 . . ?
H42B C42 H42C 109.5 . . ?
C53 C51 C52 111.7(7) . . ?
C53 C51 P1 113.2(5) . . ?
C52 C51 P1 110.3(5) . . ?
C53 C51 H51 107.1 . . ?
C52 C51 H51 107.1 . . ?
P1 C51 H51 107.1 . . ?
C51 C52 H52A 109.5 . . ?
C51 C52 H52B 109.5 . . ?
H52A C52 H52B 109.5 . . ?
C51 C52 H52C 109.5 . . ?
H52A C52 H52C 109.5 . . ?
H52B C52 H52C 109.5 . . ?
C51 C53 H53A 109.5 . . ?
C51 C53 H53B 109.5 . . ?
H53A C53 H53B 109.5 . . ?
C51 C53 H53C 109.5 . . ?
H53A C53 H53C 109.5 . . ?
H53B C53 H53C 109.5 . . ?
C63 C61 C62 111.2(7) . . ?
C63 C61 P1 110.5(5) . . ?
C62 C61 P1 111.0(5) . . ?
C63 C61 H61 108.0 . . ?
C62 C61 H61 108.0 . . ?
P1 C61 H61 108.0 . . ?
C61 C62 H62A 109.5 . . ?
C61 C62 H62B 109.5 . . ?
H62A C62 H62B 109.5 . . ?
C61 C62 H62C 109.5 . . ?
H62A C62 H62C 109.5 . . ?
H62B C62 H62C 109.5 . . ?
C61 C63 H63A 109.5 . . ?
C61 C63 H63B 109.5 . . ?
H63A C63 H63B 109.5 . . ?
C61 C63 H63C 109.5 . . ?
H63A C63 H63C 109.5 . . ?
H63B C63 H63C 109.5 . . ?
C72 C71 C73 111.1(8) . . ?
C72 C71 P2 113.9(8) . . ?
C73 C71 P2 111.6(8) . . ?
C72 C71 H71 106.6 . . ?
C73 C71 H71 106.6 . . ?
P2 C71 H71 106.6 . . ?
C71 C72 H72A 109.5 . . ?
C71 C72 H72B 109.5 . . ?
H72A C72 H72B 109.5 . . ?
C71 C72 H72C 109.5 . . ?
H72A C72 H72C 109.5 . . ?
H72B C72 H72C 109.5 . . ?
C71 C73 H73A 109.5 . . ?
C71 C73 H73B 109.5 . . ?
H73A C73 H73B 109.5 . . ?
C71 C73 H73C 109.5 . . ?
H73A C73 H73C 109.5 . . ?
H73B C73 H73C 109.5 . . ?
C82 C81 C83 109.5(6) . . ?
C82 C81 P2 111.1(6) . . ?
C83 C81 P2 111.5(6) . . ?
C82 C81 H81 108.2 . . ?
C83 C81 H81 108.2 . . ?
P2 C81 H81 108.2 . . ?
C81 C82 H82A 109.5 . . ?
C81 C82 H82B 109.5 . . ?
H82A C82 H82B 109.5 . . ?
C81 C82 H82C 109.5 . . ?
H82A C82 H82C 109.5 . . ?
H82B C82 H82C 109.5 . . ?
C81 C83 H83A 109.5 . . ?
C81 C83 H83B 109.5 . . ?
H83A C83 H83B 109.5 . . ?
C81 C83 H83C 109.5 . . ?
H83A C83 H83C 109.5 . . ?
H83B C83 H83C 109.5 . . ?
C101 N10 C113 119.7(6) . . ?
C101 N10 Pd1 128.1(5) . . ?
C113 N10 Pd1 111.7(5) . . ?
N10 C101 C102 121.6(7) . . ?
N10 C101 H101 119.2 . . ?
C102 C101 H101 119.2 . . ?
C103 C102 C101 120.2(8) . . ?
C103 C102 H102 119.9 . . ?
C101 C102 H102 119.9 . . ?
C102 C103 C104 119.6(7) . . ?
C102 C103 H103 120.2 . . ?
C104 C103 H103 120.2 . . ?
C103 C104 C113 118.3(7) . . ?
C103 C104 C105 126.9(7) . . ?
C113 C104 C105 114.8(8) . . ?
C106 C105 C104 122.4(8) . . ?
C106 C105 H105 118.8 . . ?
C104 C105 H105 118.8 . . ?
C105 C106 C107 122.1(8) . . ?
C105 C106 H106 119.0 . . ?
C107 C106 H106 119.0 . . ?
C108 C107 C112 118.4(7) . . ?
C108 C107 C106 124.1(8) . . ?
C112 C107 C106 117.5(8) . . ?
C107 C108 C109 120.7(8) . . ?
C107 C108 H108 119.7 . . ?
C109 C108 H108 119.7 . . ?
C108 C109 C110 120.9(9) . . ?
C108 C109 H109 119.6 . . ?
C110 C109 H109 119.6 . . ?
C111 C110 C109 120.4(8) . . ?
C111 C110 H110 119.8 . . ?
C109 C110 H110 119.8 . . ?
C110 C111 C112 117.2(7) . . ?
C110 C111 Pd1 131.5(6) . . ?
C112 C111 Pd1 111.2(5) . . ?
C113 C112 C107 119.9(7) . . ?
C113 C112 C111 117.7(6) . . ?
C107 C112 C111 122.4(7) . . ?
N10 C113 C112 116.2(6) . . ?
N10 C113 C104 120.6(7) . . ?
C112 C113 C104 123.2(7) . . ?
C201 N20 C213 118.2(6) . . ?
C201 N20 Pd2 128.9(4) . . ?
C213 N20 Pd2 112.4(5) . . ?
N20 C201 C202 123.4(7) . . ?
N20 C201 H201 118.3 . . ?
C202 C201 H201 118.3 . . ?
C201 C202 C203 118.9(8) . . ?
C201 C202 H202 120.5 . . ?
C203 C202 H202 120.5 . . ?
C202 C203 C204 119.4(7) . . ?
C202 C203 H203 120.3 . . ?
C204 C203 H203 120.3 . . ?
C203 C204 C213 117.5(7) . . ?
C203 C204 C205 125.4(7) . . ?
C213 C204 C205 117.0(7) . . ?
C206 C205 C204 121.8(7) . . ?
C206 C205 H205 119.1 . . ?
C204 C205 H205 119.1 . . ?
C205 C206 C207 122.3(7) . . ?
C205 C206 H206 118.8 . . ?
C207 C206 H206 118.8 . . ?
C208 C207 C212 116.8(7) . . ?
C208 C207 C206 126.2(7) . . ?
C212 C207 C206 117.0(8) . . ?
C209 C208 C207 122.6(7) . . ?
C209 C208 H208 118.7 . . ?
C207 C208 H208 118.7 . . ?
C208 C209 C210 119.9(8) . . ?
C208 C209 H209 120.0 . . ?
C210 C209 H209 120.0 . . ?
C211 C210 C209 120.8(7) . . ?
C211 C210 H210 119.6 . . ?
C209 C210 H210 119.6 . . ?
C210 C211 C212 118.1(6) . . ?
C210 C211 Pd2 131.3(5) . . ?
C212 C211 Pd2 110.5(5) . . ?
C213 C212 C211 118.5(6) . . ?
C213 C212 C207 119.7(6) . . ?
C211 C212 C207 121.8(7) . . ?
N20 C213 C212 115.3(6) . . ?
N20 C213 C204 122.6(7) . . ?
C212 C213 C204 122.2(6) . . ?
C301 N30 C313 120.7(5) . . ?
C301 N30 Pd3 128.6(4) . . ?
C313 N30 Pd3 110.4(4) . . ?
N30 C301 C302 121.6(7) . . ?
N30 C301 H301 119.2 . . ?
C302 C301 H301 119.2 . . ?
C303 C302 C301 118.1(7) . . ?
C303 C302 H302 120.9 . . ?
C301 C302 H302 120.9 . . ?
C302 C303 C304 121.3(7) . . ?
C302 C303 H303 119.4 . . ?
C304 C303 H303 119.4 . . ?
C303 C304 C313 117.2(7) . . ?
C303 C304 C305 125.0(7) . . ?
C313 C304 C305 117.8(8) . . ?
C306 C305 C304 121.2(8) . . ?
C306 C305 H305 119.4 . . ?
C304 C305 H305 119.4 . . ?
C305 C306 C307 122.1(8) . . ?
C305 C306 H306 118.9 . . ?
C307 C306 H306 118.9 . . ?
C308 C307 C312 120.0(8) . . ?
C308 C307 C306 122.7(8) . . ?
C312 C307 C306 117.2(8) . . ?
C307 C308 C309 119.4(7) . . ?
C307 C308 H308 120.3 . . ?
C309 C308 H308 120.3 . . ?
C308 C309 C310 120.8(8) . . ?
C308 C309 H309 119.6 . . ?
C310 C309 H309 119.6 . . ?
C311 C310 C309 121.4(8) . . ?
C311 C310 H310 119.3 . . ?
C309 C310 H310 119.3 . . ?
C310 C311 C312 117.1(6) . . ?
C310 C311 Pd3 133.0(5) . . ?
C312 C311 Pd3 109.9(5) . . ?
C313 C312 C307 119.2(7) . . ?
C313 C312 C311 119.5(6) . . ?
C307 C312 C311 121.1(7) . . ?
N30 C313 C312 116.6(5) . . ?
N30 C313 C304 121.1(7) . . ?
C312 C313 C304 122.2(7) . . ?
C12S C11S H11C 109.5 . . ?
C12S C11S H11D 109.5 . . ?
H11C C11S H11D 109.5 . . ?
C12S C11S H11E 109.5 . . ?
H11C C11S H11E 109.5 . . ?
H11D C11S H11E 109.5 . . ?
C17S C12S C13S 120.3(15) . . ?
C17S C12S C11S 119.5(11) . . ?
C13S C12S C11S 120.2(11) . . ?
C12S C13S C14S 119.7(13) . . ?
C12S C13S H13S 120.2 . . ?
C14S C13S H13S 120.2 . . ?
C15S C14S C13S 119.6(12) . . ?
C15S C14S H14S 120.2 . . ?
C13S C14S H14S 120.2 . . ?
C14S C15S C16S 120.9(14) . . ?
C14S C15S H15S 119.5 . . ?
C16S C15S H15S 119.5 . . ?
C17S C16S C15S 118.6(13) . . ?
C17S C16S H16S 120.7 . . ?
C15S C16S H16S 120.7 . . ?
C12S C17S C16S 120.6(14) . . ?
C12S C17S H17S 119.7 . . ?
C16S C17S H17S 119.7 . . ?
C22S C21S H21C 109.5 . . ?
C22S C21S H21D 109.5 . . ?
H21C C21S H21D 109.5 . . ?
C22S C21S H21E 109.5 . . ?
H21C C21S H21E 109.5 . . ?
H21D C21S H21E 109.5 . . ?
C23S C22S C27S 119.5(15) . . ?
C23S C22S C21S 119.0(11) . . ?
C27S C22S C21S 121.5(11) . . ?
C22S C23S C24S 120.6(13) . . ?
C22S C23S H23S 119.7 . . ?
C24S C23S H23S 119.7 . . ?
C23S C24S C25S 119.2(13) . . ?
C23S C24S H24S 120.4 . . ?
C25S C24S H24S 120.4 . . ?
C24S C25S C26S 120.8(15) . . ?
C24S C25S H25S 119.6 . . ?
C26S C25S H25S 119.6 . . ?
C27S C26S C25S 118.6(14) . . ?
C27S C26S H26S 120.7 . . ?
C25S C26S H26S 120.7 . . ?
C22S C27S C26S 121.0(14) . . ?
C22S C27S H27S 119.5 . . ?
C26S C27S H27S 119.5 . . ?

loop_
_geom_bond_atom_site_label_1
_geom_bond_atom_site_label_2
_geom_bond_distance
_geom_bond_site_symmetry_2
_geom_bond_publ_flag
Pd1 C111 1.983(7) . ?
Pd1 N10 2.050(5) . ?
Pd1 N12 2.050(5) . ?
Pd1 O2 2.140(4) . ?
Pd1 Pd2 2.8433(6) . ?
Pd2 C211 1.983(7) . ?
Pd2 N20 2.042(5) . ?
Pd2 N22 2.050(5) . ?
Pd2 O1 2.144(4) . ?
Pd3 C311 2.015(6) . ?
Pd3 O31 2.115(4) . ?
Pd3 N30 2.117(5) . ?
Pd3 P1 2.2638(17) . ?
Pd4 C511 2.025(9) . ?
Pd4 C411 2.039(8) . ?
Pd4 O41 2.105(6) . ?
Pd4 N50 2.121(9) . ?
Pd4 N40 2.124(7) . ?
Pd4 P2 2.284(2) . ?
N40 C401 1.303(10) . ?
N40 C413 1.374(10) . ?
C401 C402 1.429(11) . ?
C401 H401 0.9500 . ?
C402 C403 1.372(13) . ?
C402 H402 0.9500 . ?
C403 C404 1.395(12) . ?
C403 H403 0.9500 . ?
C404 C405 1.409(12) . ?
C404 C413 1.414(10) . ?
C405 C406 1.344(13) . ?
C405 H405 0.9500 . ?
C406 C407 1.457(12) . ?
C406 H406 0.9500 . ?
C407 C408 1.351(12) . ?
C407 C412 1.423(10) . ?
C408 C409 1.397(13) . ?
C408 H408 0.9500 . ?
C409 C410 1.411(10) . ?
C409 H409 0.9500 . ?
C410 C411 1.362(10) . ?
C410 H410 0.9500 . ?
C411 C412 1.434(10) . ?
C412 C413 1.395(11) . ?
N50 C501 1.307(11) . ?
N50 C513 1.373(11) . ?
C501 C502 1.426(12) . ?
C501 H501 0.9500 . ?
C502 C503 1.374(14) . ?
C502 H502 0.9500 . ?
C503 C504 1.394(13) . ?
C503 H503 0.9500 . ?
C504 C505 1.412(13) . ?
C504 C513 1.414(11) . ?
C505 C506 1.342(14) . ?
C505 H505 0.9500 . ?
C506 C507 1.457(13) . ?
C506 H506 0.9500 . ?
C507 C508 1.350(14) . ?
C507 C512 1.419(11) . ?
C508 C509 1.396(14) . ?
C508 H508 0.9500 . ?
C509 C510 1.411(12) . ?
C509 H509 0.9500 . ?
C510 C511 1.361(12) . ?
C510 H510 0.9500 . ?
C511 C512 1.432(11) . ?
C512 C513 1.399(12) . ?
P1 C51 1.845(8) . ?
P1 C61 1.849(7) . ?
P1 C11 1.868(7) . ?
P2 C71 1.839(9) . ?
P2 C81 1.853(9) . ?
P2 C21 1.871(8) . ?
O1 C18 1.265(7) . ?
O2 C28 1.272(7) . ?
O31 C31 1.240(9) . ?
O32 C31 1.225(9) . ?
O41 C41 1.132(11) . ?
O42 C41 1.235(11) . ?
N11 C12 1.324(8) . ?
N11 C19 1.343(9) . ?
N12 C18 1.345(8) . ?
N12 C19 1.391(8) . ?
N21 C22 1.326(9) . ?
N21 C29 1.349(9) . ?
N22 C28 1.365(8) . ?
N22 C29 1.375(8) . ?
C11 C12 1.520(10) . ?
C11 H11A 0.9900 . ?
C11 H11B 0.9900 . ?
C12 C13 1.401(11) . ?
C13 C14 1.353(12) . ?
C13 H13 0.9500 . ?
C14 C15 1.397(11) . ?
C14 H14 0.9500 . ?
C15 C19 1.394(10) . ?
C15 C16 1.441(11) . ?
C16 C17 1.334(10) . ?
C16 H16 0.9500 . ?
C17 C18 1.442(10) . ?
C17 H17 0.9500 . ?
C21 C22 1.519(10) . ?
C21 H21A 0.9900 . ?
C21 H21B 0.9900 . ?
C22 C23 1.411(12) . ?
C23 C24 1.371(12) . ?
C23 H23 0.9500 . ?
C24 C25 1.413(10) . ?
C24 H24 0.9500 . ?
C25 C29 1.410(11) . ?
C25 C26 1.419(11) . ?
C26 C27 1.341(10) . ?
C26 H26 0.9500 . ?
C27 C28 1.423(10) . ?
C27 H27 0.9500 . ?
C31 C32 1.536(12) . ?
C32 H32A 0.9800 . ?
C32 H32B 0.9800 . ?
C32 H32C 0.9800 . ?
C41 C42 1.597(16) . ?
C42 H42A 0.9800 . ?
C42 H42B 0.9800 . ?
C42 H42C 0.9800 . ?
C51 C53 1.541(10) . ?
C51 C52 1.553(11) . ?
C51 H51 1.0000 . ?
C52 H52A 0.9800 . ?
C52 H52B 0.9800 . ?
C52 H52C 0.9800 . ?
C53 H53A 0.9800 . ?
C53 H53B 0.9800 . ?
C53 H53C 0.9800 . ?
C61 C63 1.512(10) . ?
C61 C62 1.524(11) . ?
C61 H61 1.0000 . ?
C62 H62A 0.9800 . ?
C62 H62B 0.9800 . ?
C62 H62C 0.9800 . ?
C63 H63A 0.9800 . ?
C63 H63B 0.9800 . ?
C63 H63C 0.9800 . ?
C71 C72 1.529(15) . ?
C71 C73 1.532(17) . ?
C71 H71 1.0000 . ?
C72 H72A 0.9800 . ?
C72 H72B 0.9800 . ?
C72 H72C 0.9800 . ?
C73 H73A 0.9800 . ?
C73 H73B 0.9800 . ?
C73 H73C 0.9800 . ?
C81 C82 1.531(10) . ?
C81 C83 1.566(12) . ?
C81 H81 1.0000 . ?
C82 H82A 0.9800 . ?
C82 H82B 0.9800 . ?
C82 H82C 0.9800 . ?
C83 H83A 0.9800 . ?
C83 H83B 0.9800 . ?
C83 H83C 0.9800 . ?
N10 C101 1.322(9) . ?
N10 C113 1.368(9) . ?
C101 C102 1.395(10) . ?
C101 H101 0.9500 . ?
C102 C103 1.353(12) . ?
C102 H102 0.9500 . ?
C103 C104 1.392(12) . ?
C103 H103 0.9500 . ?
C104 C113 1.411(9) . ?
C104 C105 1.458(13) . ?
C105 C106 1.343(13) . ?
C105 H105 0.9500 . ?
C106 C107 1.429(12) . ?
C106 H106 0.9500 . ?
C107 C108 1.357(13) . ?
C107 C112 1.413(10) . ?
C108 C109 1.383(13) . ?
C108 H108 0.9500 . ?
C109 C110 1.414(11) . ?
C109 H109 0.9500 . ?
C110 C111 1.374(10) . ?
C110 H110 0.9500 . ?
C111 C112 1.416(9) . ?
C112 C113 1.407(11) . ?
N20 C201 1.321(9) . ?
N20 C213 1.362(8) . ?
C201 C202 1.383(10) . ?
C201 H201 0.9500 . ?
C202 C203 1.389(11) . ?
C202 H202 0.9500 . ?
C203 C204 1.394(11) . ?
C203 H203 0.9500 . ?
C204 C213 1.405(9) . ?
C204 C205 1.432(11) . ?
C205 C206 1.339(12) . ?
C205 H205 0.9500 . ?
C206 C207 1.437(11) . ?
C206 H206 0.9500 . ?
C207 C208 1.381(12) . ?
C207 C212 1.430(10) . ?
C208 C209 1.373(11) . ?
C208 H208 0.9500 . ?
C209 C210 1.410(10) . ?
C209 H209 0.9500 . ?
C210 C211 1.378(10) . ?
C210 H210 0.9500 . ?
C211 C212 1.421(9) . ?
C212 C213 1.403(10) . ?
N30 C301 1.310(8) . ?
N30 C313 1.369(8) . ?
C301 C302 1.421(9) . ?
C301 H301 0.9500 . ?
C302 C303 1.375(11) . ?
C302 H302 0.9500 . ?
C303 C304 1.394(11) . ?
C303 H303 0.9500 . ?
C304 C313 1.412(9) . ?
C304 C305 1.415(11) . ?
C305 C306 1.343(12) . ?
C305 H305 0.9500 . ?
C306 C307 1.457(12) . ?
C306 H306 0.9500 . ?
C307 C308 1.354(12) . ?
C307 C312 1.415(9) . ?
C308 C309 1.394(12) . ?
C308 H308 0.9500 . ?
C309 C310 1.412(9) . ?
C309 H309 0.9500 . ?
C310 C311 1.358(9) . ?
C310 H310 0.9500 . ?
C311 C312 1.432(9) . ?
C312 C313 1.405(10) . ?
C11S C12S 1.42(2) . ?
C11S H11C 0.9800 . ?
C11S H11D 0.9800 . ?
C11S H11E 0.9800 . ?
C12S C17S 1.380(7) . ?
C12S C13S 1.381(7) . ?
C13S C14S 1.384(7) . ?
C13S H13S 0.9500 . ?
C14S C15S 1.384(7) . ?
C14S H14S 0.9500 . ?
C15S C16S 1.388(7) . ?
C15S H15S 0.9500 . ?
C16S C17S 1.386(7) . ?
C16S H16S 0.9500 . ?
C17S H17S 0.9500 . ?
C21S C22S 1.42(2) . ?
C21S H21C 0.9800 . ?
C21S H21D 0.9800 . ?
C21S H21E 0.9800 . ?
C22S C23S 1.382(7) . ?
C22S C27S 1.383(7) . ?
C23S C24S 1.384(7) . ?
C23S H23S 0.9500 . ?
C24S C25S 1.390(7) . ?
C24S H24S 0.9500 . ?
C25S C26S 1.393(7) . ?
C25S H25S 0.9500 . ?
C26S C27S 1.384(7) . ?
C26S H26S 0.9500 . ?
C27S H27S 0.9500 . ?

loop_
_geom_torsion_atom_site_label_1
_geom_torsion_atom_site_label_2
_geom_torsion_atom_site_label_3
_geom_torsion_atom_site_label_4
_geom_torsion
_geom_torsion_site_symmetry_1
_geom_torsion_site_symmetry_2
_geom_torsion_site_symmetry_3
_geom_torsion_site_symmetry_4
_geom_torsion_publ_flag
C413 N40 C401 C402 2(2) . . . . ?
Pd4 N40 C401 C402 -179.2(10) . . . . ?
N40 C401 C402 C403 0.4(19) . . . . ?
C401 C402 C403 C404 -3.9(19) . . . . ?
C402 C403 C404 C405 179.5(13) . . . . ?
C402 C403 C404 C413 5.1(19) . . . . ?
C403 C404 C405 C406 -179.1(13) . . . . ?
C413 C404 C405 C406 -5(2) . . . . ?
C404 C405 C406 C407 5(2) . . . . ?
C405 C406 C407 C408 177.2(14) . . . . ?
C405 C406 C407 C412 -1.7(19) . . . . ?
C412 C407 C408 C409 -0.6(19) . . . . ?
C406 C407 C408 C409 -179.5(13) . . . . ?
C407 C408 C409 C410 2(2) . . . . ?
C408 C409 C410 C411 -3(2) . . . . ?
C409 C410 C411 C412 3(3) . . . . ?
C409 C410 C411 Pd4 -177.7(17) . . . . ?
C408 C407 C412 C413 -179.7(12) . . . . ?
C406 C407 C412 C413 -0.8(17) . . . . ?
C408 C407 C412 C411 0(2) . . . . ?
C406 C407 C412 C411 179.3(16) . . . . ?
C410 C411 C412 C413 178.8(15) . . . . ?
Pd4 C411 C412 C413 -1(2) . . . . ?
C410 C411 C412 C407 -1(3) . . . . ?
Pd4 C411 C412 C407 178.8(12) . . . . ?
C401 N40 C413 C412 179.7(13) . . . . ?
Pd4 N40 C413 C412 0.5(15) . . . . ?
C401 N40 C413 C404 0(2) . . . . ?
Pd4 N40 C413 C404 -179.5(10) . . . . ?
C407 C412 C413 N40 -179.5(13) . . . . ?
C411 C412 C413 N40 0(2) . . . . ?
C407 C412 C413 C404 0.5(18) . . . . ?
C411 C412 C413 C404 -179.6(17) . . . . ?
C403 C404 C413 N40 -3(2) . . . . ?
C405 C404 C413 N40 -177.7(14) . . . . ?
C403 C404 C413 C412 177.0(12) . . . . ?
C405 C404 C413 C412 2.2(19) . . . . ?
C513 N50 C501 C502 3(9) . . . . ?
Pd4 N50 C501 C502 176(5) . . . . ?
N50 C501 C502 C503 -1(8) . . . . ?
C501 C502 C503 C504 -1(6) . . . . ?
C502 C503 C504 C505 -179(4) . . . . ?
C502 C503 C504 C513 1(4) . . . . ?
C503 C504 C505 C506 179.4(15) . . . . ?
C513 C504 C505 C506 -1(2) . . . . ?
C504 C505 C506 C507 1(3) . . . . ?
C505 C506 C507 C508 179(3) . . . . ?
C505 C506 C507 C512 -2(4) . . . . ?
C512 C507 C508 C509 -1(6) . . . . ?
C506 C507 C508 C509 178(5) . . . . ?
C507 C508 C509 C510 1(8) . . . . ?
C508 C509 C510 C511 -3(11) . . . . ?
C509 C510 C511 C512 5(12) . . . . ?
C509 C510 C511 Pd4 179(7) . . . . ?
C508 C507 C512 C513 -179(3) . . . . ?
C506 C507 C512 C513 2(4) . . . . ?
C508 C507 C512 C511 4(8) . . . . ?
C506 C507 C512 C511 -175(7) . . . . ?
C510 C511 C512 C513 177(6) . . . . ?
Pd4 C511 C512 C513 2(8) . . . . ?
C510 C511 C512 C507 -6(11) . . . . ?
Pd4 C511 C512 C507 179(4) . . . . ?
C501 N50 C513 C512 178(5) . . . . ?
Pd4 N50 C513 C512 3(6) . . . . ?
C501 N50 C513 C504 -2(8) . . . . ?
Pd4 N50 C513 C504 -176(3) . . . . ?
C507 C512 C513 N50 179(5) . . . . ?
C511 C512 C513 N50 -4(7) . . . . ?
C507 C512 C513 C504 -1(4) . . . . ?
C511 C512 C513 C504 176(6) . . . . ?
C503 C504 C513 N50 0(5) . . . . ?
C505 C504 C513 N50 -180(5) . . . . ?
C503 C504 C513 C512 -179(2) . . . . ?
C505 C504 C513 C512 1(3) . . . . ?
C51 P1 C11 C12 114.8(6) . . . . ?
C61 P1 C11 C12 3.6(7) . . . . ?
Pd3 P1 C11 C12 -126.8(5) . . . . ?
C19 N11 C12 C13 -3.8(12) . . . . ?
C19 N11 C12 C11 179.7(7) . . . . ?
P1 C11 C12 N11 -62.6(9) . . . . ?
P1 C11 C12 C13 120.8(8) . . . . ?
N11 C12 C13 C14 4.3(16) . . . . ?
C11 C12 C13 C14 -179.3(10) . . . . ?
C12 C13 C14 C15 -2.5(17) . . . . ?
C13 C14 C15 C19 0.4(16) . . . . ?
C13 C14 C15 C16 179.6(10) . . . . ?
C19 C15 C16 C17 -2.4(14) . . . . ?
C14 C15 C16 C17 178.5(10) . . . . ?
C15 C16 C17 C18 0.4(14) . . . . ?
Pd2 O1 C18 N12 -9.4(10) . . . . ?
Pd2 O1 C18 C17 170.4(5) . . . . ?
C19 N12 C18 O1 176.1(6) . . . . ?
Pd1 N12 C18 O1 -13.6(9) . . . . ?
C19 N12 C18 C17 -3.8(10) . . . . ?
Pd1 N12 C18 C17 166.5(5) . . . . ?
C16 C17 C18 O1 -177.1(8) . . . . ?
C16 C17 C18 N12 2.7(12) . . . . ?
C12 N11 C19 N12 -178.9(7) . . . . ?
C12 N11 C19 C15 1.5(12) . . . . ?
C18 N12 C19 N11 -177.8(6) . . . . ?
Pd1 N12 C19 N11 11.7(8) . . . . ?
C18 N12 C19 C15 1.8(11) . . . . ?
Pd1 N12 C19 C15 -168.7(6) . . . . ?
C14 C15 C19 N11 0.1(14) . . . . ?
C16 C15 C19 N11 -179.1(8) . . . . ?
C14 C15 C19 N12 -179.5(8) . . . . ?
C16 C15 C19 N12 1.3(13) . . . . ?
C71 P2 C21 C22 57.3(8) . . . . ?
C81 P2 C21 C22 165.9(6) . . . . ?
Pd4 P2 C21 C22 -73.8(6) . . . . ?
C29 N21 C22 C23 -0.8(11) . . . . ?
C29 N21 C22 C21 -176.2(6) . . . . ?
P2 C21 C22 N21 -109.2(7) . . . . ?
P2 C21 C22 C23 75.3(9) . . . . ?
N21 C22 C23 C24 1.3(14) . . . . ?
C21 C22 C23 C24 176.4(8) . . . . ?
C22 C23 C24 C25 -3.0(14) . . . . ?
C23 C24 C25 C29 4.0(13) . . . . ?
C23 C24 C25 C26 -176.8(9) . . . . ?
C29 C25 C26 C27 0.0(12) . . . . ?
C24 C25 C26 C27 -179.2(8) . . . . ?
C25 C26 C27 C28 0.0(12) . . . . ?
Pd1 O2 C28 N22 -12.9(9) . . . . ?
Pd1 O2 C28 C27 168.1(4) . . . . ?
C29 N22 C28 O2 179.4(6) . . . . ?
Pd2 N22 C28 O2 -8.7(8) . . . . ?
C29 N22 C28 C27 -1.6(9) . . . . ?
Pd2 N22 C28 C27 170.3(5) . . . . ?
C26 C27 C28 O2 179.8(7) . . . . ?
C26 C27 C28 N22 0.8(11) . . . . ?
C22 N21 C29 N22 -179.9(6) . . . . ?
C22 N21 C29 C25 2.0(11) . . . . ?
C28 N22 C29 N21 -176.4(6) . . . . ?
Pd2 N22 C29 N21 11.5(8) . . . . ?
C28 N22 C29 C25 1.7(10) . . . . ?
Pd2 N22 C29 C25 -170.4(5) . . . . ?
C24 C25 C29 N21 -3.7(12) . . . . ?
C26 C25 C29 N21 177.1(7) . . . . ?
C24 C25 C29 N22 178.4(7) . . . . ?
C26 C25 C29 N22 -0.9(11) . . . . ?
Pd3 O31 C31 O32 -6.2(10) . . . . ?
Pd3 O31 C31 C32 172.6(6) . . . . ?
Pd4 O41 C41 O42 -13.3(17) . . . . ?
Pd4 O41 C41 C42 178.8(7) . . . . ?
C61 P1 C51 C53 51.9(7) . . . . ?
C11 P1 C51 C53 -60.1(6) . . . . ?
Pd3 P1 C51 C53 173.7(5) . . . . ?
C61 P1 C51 C52 177.8(5) . . . . ?
C11 P1 C51 C52 65.8(6) . . . . ?
Pd3 P1 C51 C52 -60.4(5) . . . . ?
C51 P1 C61 C63 58.0(6) . . . . ?
C11 P1 C61 C63 166.5(6) . . . . ?
Pd3 P1 C61 C63 -60.1(6) . . . . ?
C51 P1 C61 C62 -178.3(5) . . . . ?
C11 P1 C61 C62 -69.7(6) . . . . ?
Pd3 P1 C61 C62 63.7(6) . . . . ?
C81 P2 C71 C72 -62.1(8) . . . . ?
C21 P2 C71 C72 43.5(9) . . . . ?
Pd4 P2 C71 C72 171.4(6) . . . . ?
C81 P2 C71 C73 171.1(6) . . . . ?
C21 P2 C71 C73 -83.3(8) . . . . ?
Pd4 P2 C71 C73 44.6(7) . . . . ?
C71 P2 C81 C82 -75.8(6) . . . . ?
C21 P2 C81 C82 176.5(6) . . . . ?
Pd4 P2 C81 C82 55.0(6) . . . . ?
C71 P2 C81 C83 161.7(6) . . . . ?
C21 P2 C81 C83 54.0(6) . . . . ?
Pd4 P2 C81 C83 -67.5(6) . . . . ?
C113 N10 C101 C102 0.2(9) . . . . ?
Pd1 N10 C101 C102 -171.3(5) . . . . ?
N10 C101 C102 C103 0.0(11) . . . . ?
C101 C102 C103 C104 -0.6(12) . . . . ?
C102 C103 C104 C113 1.0(11) . . . . ?
C102 C103 C104 C105 -179.5(7) . . . . ?
C103 C104 C105 C106 -179.6(8) . . . . ?
C113 C104 C105 C106 -0.1(11) . . . . ?
C104 C105 C106 C107 2.5(12) . . . . ?
C105 C106 C107 C108 178.5(8) . . . . ?
C105 C106 C107 C112 -1.9(11) . . . . ?
C112 C107 C108 C109 2.2(12) . . . . ?
C106 C107 C108 C109 -178.2(8) . . . . ?
C107 C108 C109 C110 -1.4(13) . . . . ?
C108 C109 C110 C111 -0.1(12) . . . . ?
C109 C110 C111 C112 0.6(10) . . . . ?
C109 C110 C111 Pd1 177.3(6) . . . . ?
C108 C107 C112 C113 178.6(7) . . . . ?
C106 C107 C112 C113 -1.1(10) . . . . ?
C108 C107 C112 C111 -1.6(11) . . . . ?
C106 C107 C112 C111 178.7(6) . . . . ?
C110 C111 C112 C113 -180.0(6) . . . . ?
Pd1 C111 C112 C113 2.7(7) . . . . ?
C110 C111 C112 C107 0.2(10) . . . . ?
Pd1 C111 C112 C107 -177.1(5) . . . . ?
C101 N10 C113 C112 -177.4(6) . . . . ?
Pd1 N10 C113 C112 -4.6(7) . . . . ?
C101 N10 C113 C104 0.2(9) . . . . ?
Pd1 N10 C113 C104 173.0(5) . . . . ?
C107 C112 C113 N10 -178.8(6) . . . . ?
C111 C112 C113 N10 1.4(8) . . . . ?
C107 C112 C113 C104 3.6(10) . . . . ?
C111 C112 C113 C104 -176.2(6) . . . . ?
C103 C104 C113 N10 -0.8(10) . . . . ?
C105 C104 C113 N10 179.6(6) . . . . ?
C103 C104 C113 C112 176.6(6) . . . . ?
C105 C104 C113 C112 -3.0(9) . . . . ?
C213 N20 C201 C202 -0.5(9) . . . . ?
Pd2 N20 C201 C202 -171.6(5) . . . . ?
N20 C201 C202 C203 0.7(11) . . . . ?
C201 C202 C203 C204 -0.6(10) . . . . ?
C202 C203 C204 C213 0.3(10) . . . . ?
C202 C203 C204 C205 -178.4(7) . . . . ?
C203 C204 C205 C206 179.1(7) . . . . ?
C213 C204 C205 C206 0.5(10) . . . . ?
C204 C205 C206 C207 0.3(12) . . . . ?
C205 C206 C207 C208 178.2(8) . . . . ?
C205 C206 C207 C212 -0.1(11) . . . . ?
C212 C207 C208 C209 0.4(11) . . . . ?
C206 C207 C208 C209 -177.8(7) . . . . ?
C207 C208 C209 C210 1.2(12) . . . . ?
C208 C209 C210 C211 -1.8(11) . . . . ?
C209 C210 C211 C212 0.7(9) . . . . ?
C209 C210 C211 Pd2 177.1(5) . . . . ?
C210 C211 C212 C213 178.9(6) . . . . ?
Pd2 C211 C212 C213 1.8(7) . . . . ?
C210 C211 C212 C207 1.0(9) . . . . ?
Pd2 C211 C212 C207 -176.2(5) . . . . ?
C208 C207 C212 C213 -179.4(6) . . . . ?
C206 C207 C212 C213 -1.0(9) . . . . ?
C208 C207 C212 C211 -1.5(10) . . . . ?
C206 C207 C212 C211 176.9(6) . . . . ?
C201 N20 C213 C212 -179.5(5) . . . . ?
Pd2 N20 C213 C212 -7.0(7) . . . . ?
C201 N20 C213 C204 0.1(9) . . . . ?
Pd2 N20 C213 C204 172.7(5) . . . . ?
C211 C212 C213 N20 3.6(8) . . . . ?
C207 C212 C213 N20 -178.4(6) . . . . ?
C211 C212 C213 C204 -176.1(6) . . . . ?
C207 C212 C213 C204 1.9(9) . . . . ?
C203 C204 C213 N20 0.0(9) . . . . ?
C205 C204 C213 N20 178.7(6) . . . . ?
C203 C204 C213 C212 179.6(6) . . . . ?
C205 C204 C213 C212 -1.6(9) . . . . ?
C313 N30 C301 C302 -0.1(11) . . . . ?
Pd3 N30 C301 C302 173.7(6) . . . . ?
N30 C301 C302 C303 -1.3(13) . . . . ?
C301 C302 C303 C304 1.9(14) . . . . ?
C302 C303 C304 C313 -0.9(14) . . . . ?
C302 C303 C304 C305 176.6(10) . . . . ?
C303 C304 C305 C306 -175.2(11) . . . . ?
C313 C304 C305 C306 2.3(16) . . . . ?
C304 C305 C306 C307 -0.6(18) . . . . ?
C305 C306 C307 C308 174.7(12) . . . . ?
C305 C306 C307 C312 -3.0(17) . . . . ?
C312 C307 C308 C309 1.9(17) . . . . ?
C306 C307 C308 C309 -175.8(11) . . . . ?
C307 C308 C309 C310 -4.8(19) . . . . ?
C308 C309 C310 C311 3.1(18) . . . . ?
C309 C310 C311 C312 1.3(15) . . . . ?
C309 C310 C311 Pd3 179.7(8) . . . . ?
C308 C307 C312 C313 -173.1(9) . . . . ?
C306 C307 C312 C313 4.7(14) . . . . ?
C308 C307 C312 C311 2.6(15) . . . . ?
C306 C307 C312 C311 -179.6(9) . . . . ?
C310 C311 C312 C313 171.5(8) . . . . ?
Pd3 C311 C312 C313 -7.3(10) . . . . ?
C310 C311 C312 C307 -4.1(13) . . . . ?
Pd3 C311 C312 C307 177.1(7) . . . . ?
C301 N30 C313 C312 -176.8(7) . . . . ?
Pd3 N30 C313 C312 8.3(9) . . . . ?
C301 N30 C313 C304 1.1(11) . . . . ?
Pd3 N30 C313 C304 -173.8(6) . . . . ?
C307 C312 C313 N30 174.8(8) . . . . ?
C311 C312 C313 N30 -0.9(12) . . . . ?
C307 C312 C313 C304 -3.2(13) . . . . ?
C311 C312 C313 C304 -178.9(8) . . . . ?
C303 C304 C313 N30 -0.6(12) . . . . ?
C305 C304 C313 N30 -178.3(8) . . . . ?
C303 C304 C313 C312 177.3(8) . . . . ?
C305 C304 C313 C312 -0.5(13) . . . . ?
C17S C12S C13S C14S 2.0(15) . . . . ?
C11S C12S C13S C14S -178.1(10) . . . . ?
C12S C13S C14S C15S -5.0(17) . . . . ?
C13S C14S C15S C16S 6.5(19) . . . . ?
C14S C15S C16S C17S -5(2) . . . . ?
C13S C12S C17S C16S 0(2) . . . . ?
C11S C12S C17S C16S 179.8(12) . . . . ?
C15S C16S C17S C12S 2(2) . . . . ?
C27S C22S C23S C24S -3.3(15) . . . . ?
C21S C22S C23S C24S 178.5(10) . . . . ?
C22S C23S C24S C25S 1.9(19) . . . . ?
C23S C24S C25S C26S -3(2) . . . . ?
C24S C25S C26S C27S 5(3) . . . . ?
C23S C22S C27S C26S 6(2) . . . . ?
C21S C22S C27S C26S -176.0(14) . . . . ?
C25S C26S C27S C22S -7(3) . . . . ?
